data_4089612
loop_
_publ_author_name
'Landman, Maril\'e'
'Pretorius, Ren\'e'
'Buitendach, Blenerhassitt E.'
'van Rooyen, Petrus H.'
'Conradie, Jeanet'

_publ_section_title
;
 Synthesis, Structure, and Electrochemistry of Fischer Alkoxy- and
 Aminocarbene Complexes of Tungsten: The Use of DFT To Predict and
 Understand Oxidation and Reduction Potentials
;
_journal_issue 19
_journal_name_full Organometallics
_journal_page_first 5491
_journal_paper_doi 10.1021/om400778z
_journal_volume 32
_journal_year 2013
_chemical_formula_moiety 'C12 H8 O7 W'
_chemical_formula_sum 'C12 H8 O7 W'
_chemical_formula_weight 448.02
_space_group_crystal_system orthorhombic
_space_group_IT_number 40
_space_group_name_Hall 'A 2 -2a'
_space_group_name_H-M_alt 'A m a 2'
_atom_sites_solution_hydrogens geom
_atom_sites_solution_primary 'intrinsic phasing'
_audit_creation_method SHELXL-2013
_cell_angle_alpha 90
_cell_angle_beta 90
_cell_angle_gamma 90
_cell_formula_units_Z 4
_cell_length_a 7.6044(9)
_cell_length_b 12.0731(7)
_cell_length_c 14.8012(5)
_cell_measurement_reflns_used 9918
_cell_measurement_temperature 150(2)
_cell_measurement_theta_max 50.61
_cell_measurement_theta_min 3.15
_cell_volume 1358.88(18)
_computing_cell_refinement 'Bruker SAINT'
_computing_data_collection 'Bruker APEX2'
_computing_data_reduction 'Bruker SAINT'
_computing_molecular_graphics
; <i>ORTEP-3 for Windows</i> (Farrugia, 1997),
 <i>Mercury</i> (Macrae <i>et al</i>., 2008)
_computing_publication_material   'SHELXL-2013'
;
_computing_structure_refinement 'SHELXTL-2013, SHELXL-2013 (Sheldrick, 2013)'
_computing_structure_solution 'SHELXTS-2013 (Sheldrick, 2013)'
_diffrn_ambient_temperature 150(2)
_diffrn_measured_fraction_theta_full 0.999
_diffrn_measured_fraction_theta_max 0.998
_diffrn_measurement_device_type 'Bruker kappa Proton CMOS'
_diffrn_measurement_method '\f and \w scans'
_diffrn_radiation_monochromator 'Quazar multi-layer optics'
_diffrn_radiation_source 'I\ms micro focus'
_diffrn_radiation_type MoK\a
_diffrn_radiation_wavelength 0.71073
_diffrn_reflns_av_R_equivalents 0.0567
_diffrn_reflns_av_unetI/netI 0.0245
_diffrn_reflns_Laue_measured_fraction_full 0.999
_diffrn_reflns_Laue_measured_fraction_max 0.998
_diffrn_reflns_limit_h_max 16
_diffrn_reflns_limit_h_min -16
_diffrn_reflns_limit_k_max 25
_diffrn_reflns_limit_k_min -26
_diffrn_reflns_limit_l_max 33
_diffrn_reflns_limit_l_min -33
_diffrn_reflns_number 103124
_diffrn_reflns_point_group_measured_fraction_full 0.999
_diffrn_reflns_point_group_measured_fraction_max 0.997
_diffrn_reflns_theta_full 25.242
_diffrn_reflns_theta_max 52.585
_diffrn_reflns_theta_min 2.177
_exptl_absorpt_coefficient_mu 8.528
_exptl_absorpt_correction_T_max 0.7504
_exptl_absorpt_correction_T_min 0.3277
_exptl_absorpt_correction_type multi-scan
_exptl_absorpt_process_details SADABS
_exptl_crystal_colour red
_exptl_crystal_density_diffrn 2.190
_exptl_crystal_description block
_exptl_crystal_F_000 840
_exptl_crystal_size_max 0.357
_exptl_crystal_size_mid 0.291
_exptl_crystal_size_min 0.266
_refine_diff_density_max 2.839
_refine_diff_density_min -1.826
_refine_diff_density_rms 0.198
_refine_ls_abs_structure_details
;
 Flack x determined using 3605 quotients [(I+)-(I-)]/[(I+)+(I-)]
 (Parsons and Flack (2004), Acta Cryst. A60, s61).
;
_refine_ls_abs_structure_Flack 0.482(9)
_refine_ls_extinction_method none
_refine_ls_goodness_of_fit_ref 1.130
_refine_ls_hydrogen_treatment constr
_refine_ls_matrix_type full
_refine_ls_number_parameters 109
_refine_ls_number_reflns 8269
_refine_ls_number_restraints 1
_refine_ls_restrained_S_all 1.130
_refine_ls_R_factor_all 0.0286
_refine_ls_R_factor_gt 0.0250
_refine_ls_shift/su_max 0.194
_refine_ls_shift/su_mean 0.016
_refine_ls_structure_factor_coef Fsqd
_refine_ls_weighting_details
;
 w=1/[\s^2^(Fo^2^)+(0.0192P)^2^+2.8676P]
 where P=(Fo^2^+2Fc^2^)/3
;
_refine_ls_weighting_scheme calc
_refine_ls_wR_factor_gt 0.0581
_refine_ls_wR_factor_ref 0.0592
_reflns_Friedel_coverage 0.953
_reflns_Friedel_fraction_full 0.998
_reflns_Friedel_fraction_max 0.995
_reflns_number_gt 7728
_reflns_number_total 8269
_reflns_threshold_expression 'I > 2\s(I)'
_cod_data_source_file om400778z_si_003.cif
_cod_data_source_block compound_2
_cod_database_code 4089612
_shelx_space_group_comment
;
The symmetry employed for this shelxl refinement is uniquely defined
by the following loop, which should always be used as a source of
symmetry information in preference to the above space-group names.
They are only intended as comments.
;
_shelxl_version_number 2013-2

loop_
_space_group_symop_operation_xyz
'x, y, z'
'-x+1/2, y, z'
'x+1/2, -y, z'
'-x, -y, z'
'x, y+1/2, z+1/2'
'-x+1/2, y+1/2, z+1/2'
'x+1/2, -y+1/2, z+1/2'
'-x, -y+1/2, z+1/2'

loop_
_atom_site_label
_atom_site_type_symbol
_atom_site_fract_x
_atom_site_fract_y
_atom_site_fract_z
_atom_site_U_iso_or_equiv
_atom_site_adp_type
_atom_site_occupancy
_atom_site_site_symmetry_order
_atom_site_calc_flag
_atom_site_refinement_flags_posn
_atom_site_refinement_flags_adp
_atom_site_refinement_flags_occupancy
O7 O 0.2500 0.0404(5) 0.3356(3) 0.0224(9) Uani 1 2 d S T P
C7 C 0.2500 0.0385(5) 0.4842(4) 0.0183(9) Uani 1 2 d S T P
C11 C 0.2500 0.0833(6) 0.2474(4) 0.0210(9) Uani 1 2 d S T P
H11A H 0.3533 0.1291 0.2384 0.025 Uiso 0.5 1 calc R U P
H11B H 0.1467 0.1291 0.2384 0.025 Uiso 0.5 1 calc R U P
O6 O 0.2500 0.0882(6) 0.5715(4) 0.0335(13) Uani 1 2 d S T P
C8 C 0.2500 -0.0722(4) 0.4990(4) 0.0268(7) Uani 1 2 d S T P
H8 H 0.2500 -0.1267 0.4546 0.032 Uiso 1 2 calc R U P
C12 C 0.2500 -0.0051(13) 0.1843(5) 0.041(2) Uani 1 2 d S T P
H12A H 0.2500 0.0243 0.1241 0.062 Uiso 1 2 calc R U P
H12B H 0.1469 -0.0498 0.1931 0.062 Uiso 0.5 1 calc R U P
H12C H 0.3531 -0.0498 0.1931 0.062 Uiso 0.5 1 calc R U P
C10 C 0.2500 -0.0083(18) 0.6298(7) 0.056(4) Uani 1 2 d S T P
H10 H 0.2500 -0.0026 0.6925 0.067 Uiso 1 2 calc R U P
C9 C 0.2500 -0.0910(5) 0.5937(4) 0.0294(9) Uani 1 2 d S T P
H9 H 0.2500 -0.1601 0.6215 0.035 Uiso 1 2 calc R U P
W1 W 0.2500 0.29038(2) 0.40931(13) 0.01373(2) Uani 1 2 d S T P
C6 C 0.2500 0.1083(3) 0.4127(7) 0.0183(6) Uani 1 2 d S T P
C2 C 0.0598(9) 0.2966(5) 0.5067(4) 0.0273(13) Uani 1 1 d . . .
C4 C 0.4394(10) 0.2962(5) 0.3117(5) 0.0288(14) Uani 1 1 d . . .
O2 O -0.0444(10) 0.3064(8) 0.5613(4) 0.056(2) Uani 1 1 d . . .
C1 C 0.2500 0.4568(3) 0.4095(12) 0.0297(7) Uani 1 2 d S T P
O4 O 0.5451(10) 0.3051(8) 0.2575(5) 0.060(3) Uani 1 1 d . . .
O1 O 0.2500 0.5513(3) 0.4242(6) 0.046(2) Uani 1 2 d S T P

loop_
_atom_site_aniso_label
_atom_site_aniso_U_11
_atom_site_aniso_U_22
_atom_site_aniso_U_33
_atom_site_aniso_U_23
_atom_site_aniso_U_13
_atom_site_aniso_U_12
O7 0.026(2) 0.022(2) 0.0194(18) -0.0028(13) 0.000 0.000
C7 0.023(2) 0.017(2) 0.0151(17) 0.0018(13) 0.000 0.000
C11 0.026(2) 0.024(2) 0.0130(15) 0.0024(14) 0.000 0.000
O6 0.043(4) 0.036(3) 0.022(2) 0.0010(18) 0.000 0.000
C8 0.0316(19) 0.0223(16) 0.0264(17) 0.0044(13) 0.000 0.000
C12 0.023(2) 0.087(8) 0.015(2) 0.000(3) 0.000 0.000
C10 0.049(6) 0.095(11) 0.024(3) 0.017(5) 0.000 0.000
C9 0.033(2) 0.029(2) 0.0260(18) 0.0113(16) 0.000 0.000
W1 0.01237(3) 0.01542(4) 0.01338(3) -0.00278(8) 0.000 0.000
C6 0.0157(7) 0.0164(9) 0.0228(16) -0.0068(19) 0.000 0.000
C2 0.0165(18) 0.048(4) 0.0171(18) -0.0054(14) 0.0032(14) 0.0008(16)
C4 0.0179(19) 0.049(4) 0.020(2) -0.0001(15) 0.0003(16) -0.0047(18)
O2 0.026(2) 0.116(7) 0.026(2) -0.021(3) 0.0088(19) -0.001(3)
C1 0.0204(10) 0.0226(13) 0.046(2) -0.010(4) 0.000 0.000
O4 0.026(2) 0.125(8) 0.029(2) -0.009(3) 0.013(2) -0.017(3)
O1 0.046(2) 0.0209(12) 0.070(6) -0.008(2) 0.000 0.000

loop_
_atom_type_symbol
_atom_type_description
_atom_type_scat_dispersion_real
_atom_type_scat_dispersion_imag
_atom_type_scat_source
C C 0.0033 0.0016 'International Tables Vol C Tables 4.2.6.8 and 6.1.1.4'
H H 0.0000 0.0000 'International Tables Vol C Tables 4.2.6.8 and 6.1.1.4'
O O 0.0106 0.0060 'International Tables Vol C Tables 4.2.6.8 and 6.1.1.4'
W W -0.8490 6.8722 'International Tables Vol C Tables 4.2.6.8 and 6.1.1.4'

loop_
_geom_angle_atom_site_label_1
_geom_angle_atom_site_label_2
_geom_angle_atom_site_label_3
_geom_angle
_geom_angle_site_symmetry_1
_geom_angle_site_symmetry_3
C11 O7 C6 122.7(6) . .
C6 C7 C8 137.8(6) . .
C6 C7 O6 116.6(6) . .
C8 C7 O6 105.6(5) . .
O7 C11 C12 109.5(8) . .
C7 O6 C10 101.7(9) . .
C7 C8 C9 108.5(5) . .
C9 C10 O6 115.3(9) . .
C10 C9 C8 108.9(7) . .
C1 W1 C4 88.1(4) . 2
C1 W1 C4 88.1(4) . .
C4 W1 C4 89.8(4) 2 .
C1 W1 C2 87.8(4) . 2
C4 W1 C2 175.92(13) 2 2
C4 W1 C2 89.92(10) . 2
C1 W1 C2 87.8(4) . .
C4 W1 C2 89.92(10) 2 .
C4 W1 C2 175.91(13) . .
C2 W1 C2 90.1(4) 2 .
C1 W1 C6 178.6(6) . .
C4 W1 C6 92.9(3) 2 .
C4 W1 C6 92.9(3) . .
C2 W1 C6 91.2(3) 2 .
C2 W1 C6 91.2(3) . .
C7 C6 O7 105.8(3) . .
C7 C6 W1 129.8(6) . .
O7 C6 W1 124.3(6) . .
O2 C2 W1 176.1(7) . .
O4 C4 W1 176.6(7) . .
O1 C1 W1 169.3(14) . .

loop_
_geom_bond_atom_site_label_1
_geom_bond_atom_site_label_2
_geom_bond_distance
_geom_bond_site_symmetry_2
O7 C11 1.404(8) .
O7 C6 1.406(10) .
C7 C6 1.353(11) .
C7 C8 1.355(8) .
C7 O6 1.424(9) .
C11 C12 1.418(16) .
O6 C10 1.449(19) .
C8 C9 1.420(7) .
C10 C9 1.13(2) .
W1 C1 2.009(4) .
W1 C4 2.042(7) 2
W1 C4 2.042(7) .
W1 C2 2.043(6) 2
W1 C2 2.043(6) .
W1 C6 2.199(3) .
C2 O2 1.139(9) .
C4 O4 1.140(10) .
C1 O1 1.162(6) .

loop_
_geom_torsion_atom_site_label_1
_geom_torsion_atom_site_label_2
_geom_torsion_atom_site_label_3
_geom_torsion_atom_site_label_4
_geom_torsion
C6 O7 C11 C12 180.000(1)
C6 C7 O6 C10 180.000(3)
C8 C7 O6 C10 0.000(3)
C6 C7 C8 C9 180.000(1)
O6 C7 C8 C9 0.000(1)
C7 O6 C10 C9 0.000(3)
O6 C10 C9 C8 0.000(3)
C7 C8 C9 C10 0.000(4)
C8 C7 C6 O7 0.000(2)
O6 C7 C6 O7 180.000(1)
C8 C7 C6 W1 180.000(1)
O6 C7 C6 W1 0.000(1)
C11 O7 C6 C7 180.000(1)
C11 O7 C6 W1 0.000(1)
